data_7014480
loop_
_publ_author_name
'Ren, Chen'
'Hou, Lei'
'Liu, Bin'
'Yang, Guo-Ping'
'Wang, Yao-Yu'
'Shi, Qi-Zhen'

_publ_section_title
;
 Distinct structures of coordination polymers incorporating flexible
 triazole-based ligand: topological diversities, crystal structures and
 property studies.
;
_journal_issue 4
_journal_name_full 'Dalton transactions (Cambridge, England : 2003)'
_journal_page_first 793
_journal_page_last 804
_journal_paper_doi 10.1039/c0dt00894j
_journal_volume 40
_journal_year 2011
_chemical_formula_moiety 'C23 H21 N6 O6 Zn'
_chemical_formula_sum 'C23 H21 N6 O6 Zn'
_chemical_formula_weight 542.83
_chemical_name_systematic
;
?
;
_space_group_IT_number 14
_symmetry_cell_setting monoclinic
_symmetry_space_group_name_Hall '-P 2ybc'
_symmetry_space_group_name_H-M 'P 1 21/c 1'
_atom_sites_solution_hydrogens geom
_atom_sites_solution_primary direct
_atom_sites_solution_secondary difmap
_audit_creation_method SHELXL-97
_cell_angle_alpha 90.00
_cell_angle_beta 92.494(5)
_cell_angle_gamma 90.00
_cell_formula_units_Z 4
_cell_length_a 14.967(5)
_cell_length_b 14.962(5)
_cell_length_c 10.836(4)
_cell_measurement_reflns_used 533
_cell_measurement_temperature 296(2)
_cell_measurement_theta_max 16.562
_cell_measurement_theta_min 2.723
_cell_volume 2424.3(15)
_computing_structure_refinement 'SHELXL-97 (Sheldrick, 1997)'
_computing_structure_solution 'SHELXS-97 (Sheldrick, 1990)'
_diffrn_ambient_temperature 296(2)
_diffrn_measured_fraction_theta_full 0.996
_diffrn_measured_fraction_theta_max 0.996
_diffrn_measurement_device_type 'Rigaku RAXIS-RAPID Imaging Plate'
_diffrn_measurement_method \w
_diffrn_radiation_monochromator graphite
_diffrn_radiation_source 'fine-focus sealed tube'
_diffrn_radiation_type MoK\a
_diffrn_radiation_wavelength 0.71073
_diffrn_reflns_av_R_equivalents 0.1489
_diffrn_reflns_av_sigmaI/netI 0.2087
_diffrn_reflns_limit_h_max 17
_diffrn_reflns_limit_h_min -17
_diffrn_reflns_limit_k_max 17
_diffrn_reflns_limit_k_min -17
_diffrn_reflns_limit_l_max 11
_diffrn_reflns_limit_l_min -12
_diffrn_reflns_number 11776
_diffrn_reflns_theta_full 25.10
_diffrn_reflns_theta_max 25.10
_diffrn_reflns_theta_min 1.36
_exptl_absorpt_coefficient_mu 1.064
_exptl_absorpt_correction_T_max 0.8740
_exptl_absorpt_correction_T_min 0.7768
_exptl_absorpt_correction_type multi-scan
_exptl_absorpt_process_details sadabs
_exptl_crystal_colour colorless
_exptl_crystal_density_diffrn 1.487
_exptl_crystal_density_method 'not measured'
_exptl_crystal_description block
_exptl_crystal_F_000 1116
_exptl_crystal_size_max 0.25
_exptl_crystal_size_mid 0.17
_exptl_crystal_size_min 0.13
_refine_diff_density_max 0.996
_refine_diff_density_min -0.443
_refine_diff_density_rms 0.118
_refine_ls_extinction_method none
_refine_ls_goodness_of_fit_ref 1.033
_refine_ls_hydrogen_treatment constr
_refine_ls_matrix_type full
_refine_ls_number_parameters 325
_refine_ls_number_reflns 4298
_refine_ls_number_restraints 12
_refine_ls_restrained_S_all 1.036
_refine_ls_R_factor_all 0.2002
_refine_ls_R_factor_gt 0.0815
_refine_ls_shift/su_max 0.000
_refine_ls_shift/su_mean 0.000
_refine_ls_structure_factor_coef Fsqd
_refine_ls_weighting_details 'calc w=1/[\s^2^(Fo^2^)+(0.0800P)^2^+0.0000P] where P=(Fo^2^+2Fc^2^)/3'
_refine_ls_weighting_scheme calc
_refine_ls_wR_factor_gt 0.1734
_refine_ls_wR_factor_ref 0.2310
_reflns_number_gt 1852
_reflns_number_total 4298
_reflns_threshold_expression >2sigma(I)
_cod_data_source_file C0DT00894J.TXT
_cod_data_source_block 1
_cod_depositor_comments
;
The following automatic conversions were performed:
'_symmetry_cell_setting' value 'Monoclinic' changed to 'monoclinic'
according to '/home/saulius/struct/CIF-dictionaries/cif_core.dic'
dictionary named 'cif_core.dic' version 2.4.1 from 2010-06-29.

Automatic conversion script
Id: cif_fix_enum 1555 2011-01-17 13:19:09Z saulius 
;
_cod_original_cell_volume 2424.4(14)
_cod_original_sg_symbol_H-M P2(1)/c
_cod_database_code 7014480

loop_
_symmetry_equiv_pos_as_xyz
'x, y, z'
'-x, y+1/2, -z+1/2'
'-x, -y, -z'
'x, -y-1/2, z-1/2'

loop_
_atom_site_label
_atom_site_type_symbol
_atom_site_fract_x
_atom_site_fract_y
_atom_site_fract_z
_atom_site_U_iso_or_equiv
_atom_site_adp_type
_atom_site_occupancy
_atom_site_symmetry_multiplicity
_atom_site_calc_flag
_atom_site_refinement_flags
_atom_site_disorder_assembly
_atom_site_disorder_group
Zn1 Zn 0.87877(7) 0.34239(6) 0.57048(10) 0.0416(4) Uani 1 1 d . . .
C1 C 0.7084(7) 0.3623(7) 0.7053(10) 0.061(3) Uani 1 1 d . . .
H1 H 0.7341 0.4102 0.7485 0.074 Uiso 1 1 calc R . .
C2 C 0.6930(6) 0.2543(6) 0.5859(9) 0.048(3) Uani 1 1 d . . .
H2 H 0.7024 0.2095 0.5284 0.057 Uiso 1 1 calc R . .
C3 C 0.5363(6) 0.2117(7) 0.6430(10) 0.063(3) Uani 1 1 d . . .
H3A H 0.5339 0.1742 0.5699 0.075 Uiso 1 1 calc R . .
H3B H 0.4857 0.2522 0.6366 0.075 Uiso 1 1 calc R . .
C4 C 0.5268(8) 0.1534(7) 0.7546(10) 0.061(3) Uani 1 1 d . . .
C5 C 0.5983(8) 0.1165(8) 0.8146(12) 0.082(4) Uani 1 1 d . . .
H5 H 0.6554 0.1306 0.7899 0.098 Uiso 1 1 calc R . .
C6 C 0.5888(7) 0.0583(8) 0.9119(11) 0.079(4) Uani 1 1 d . . .
H6 H 0.6397 0.0355 0.9529 0.095 Uiso 1 1 calc R . .
C7 C 0.5056(8) 0.0332(6) 0.9500(10) 0.066(3) Uani 1 1 d . . .
C8 C 0.4336(8) 0.0748(8) 0.8921(14) 0.098(5) Uani 1 1 d . . .
H8 H 0.3762 0.0628 0.9174 0.118 Uiso 1 1 calc R . .
C9 C 0.4453(8) 0.1346(8) 0.7963(14) 0.100(4) Uani 1 1 d . . .
H9 H 0.3954 0.1627 0.7597 0.120 Uiso 1 1 calc R . .
C10 C 0.5439(6) 0.5153(6) 0.0241(9) 0.047(3) Uani 1 1 d . . .
C11 C 0.5553(6) 0.5689(7) 0.1261(10) 0.065(3) Uani 1 1 d . . .
H11 H 0.5051 0.5903 0.1644 0.078 Uiso 1 1 calc R . .
C12 C 0.6398(7) 0.5922(7) 0.1739(9) 0.062(3) Uani 1 1 d . . .
H12 H 0.6443 0.6282 0.2439 0.075 Uiso 1 1 calc R . .
C13 C 0.7156(7) 0.5646(6) 0.1226(10) 0.050(3) Uani 1 1 d . . .
C14 C 0.7057(7) 0.5150(7) 0.0161(10) 0.062(3) Uani 1 1 d . . .
H14 H 0.7562 0.4972 -0.0245 0.074 Uiso 1 1 calc R . .
C15 C 0.6201(7) 0.4906(7) -0.0326(9) 0.067(3) Uani 1 1 d . . .
H15 H 0.6154 0.4570 -0.1048 0.081 Uiso 1 1 calc R . .
C16 C 0.8077(6) 0.5802(6) 0.1827(9) 0.055(3) Uani 1 1 d . . .
H16A H 0.8516 0.5869 0.1201 0.066 Uiso 1 1 calc R . .
H16B H 0.8078 0.6341 0.2324 0.066 Uiso 1 1 calc R . .
C17 C 0.8524(6) 0.4959(6) 0.3808(9) 0.050(3) Uani 1 1 d . . .
H17 H 0.8579 0.5439 0.4350 0.060 Uiso 1 1 calc R . .
C18 C 0.8497(6) 0.3669(6) 0.3041(9) 0.049(3) Uani 1 1 d . . .
H18 H 0.8541 0.3051 0.2980 0.058 Uiso 1 1 calc R . .
C19 C 0.9119(6) 0.1727(5) 0.4758(8) 0.041(2) Uani 1 1 d . . .
C20 C 0.9636(5) 0.0848(5) 0.4828(8) 0.035(2) Uani 1 1 d . . .
C21 C 0.9534(5) 0.0220(5) 0.3888(8) 0.038(2) Uani 1 1 d . . .
C22 C 0.9909(5) -0.0629(5) 0.4080(8) 0.039(2) Uani 1 1 d . . .
H22 H 0.9851 -0.1054 0.3457 0.047 Uiso 1 1 calc R . .
C23 C 0.9149(6) 0.0446(7) 0.2613(9) 0.046(3) Uani 1 1 d . . .
N1 N 0.7535(5) 0.3172(5) 0.6205(7) 0.0418(19) Uani 1 1 d . . .
N2 N 0.6280(6) 0.3362(6) 0.7241(8) 0.062(2) Uani 1 1 d . . .
N3 N 0.6196(6) 0.2649(5) 0.6442(8) 0.055(2) Uani 1 1 d . . .
N4 N 0.8662(5) 0.4110(5) 0.4115(7) 0.046(2) Uani 1 1 d . . .
N5 N 0.8271(5) 0.4180(5) 0.2089(8) 0.057(2) Uani 1 1 d . . .
N6 N 0.8295(4) 0.5023(5) 0.2608(7) 0.045(2) Uani 1 1 d . . .
O1 O 0.9510(4) 0.2378(4) 0.5370(6) 0.0520(18) Uani 1 1 d . . .
O2 O 0.8393(4) 0.1770(3) 0.4230(5) 0.0482(17) Uani 1 1 d . . .
O3 O 0.9463(4) 0.1152(4) 0.2147(6) 0.0530(18) Uani 1 1 d . . .
O4 O 0.8592(4) -0.0048(4) 0.2112(6) 0.067(2) Uani 1 1 d . . .
O5 O 0.7995(6) 0.8208(6) 0.2230(11) 0.147(4) Uani 1 1 d U . .
O6 O 0.1377(5) 0.2160(6) 0.0271(10) 0.130(3) Uani 1 1 d U . .

loop_
_atom_site_aniso_label
_atom_site_aniso_U_11
_atom_site_aniso_U_22
_atom_site_aniso_U_33
_atom_site_aniso_U_23
_atom_site_aniso_U_13
_atom_site_aniso_U_12
Zn1 0.0511(7) 0.0328(6) 0.0398(7) -0.0015(6) -0.0091(5) 0.0019(5)
C1 0.053(7) 0.064(7) 0.066(8) -0.023(6) -0.006(6) -0.009(6)
C2 0.043(6) 0.038(6) 0.062(7) -0.009(5) 0.004(6) 0.007(5)
C3 0.047(7) 0.063(7) 0.078(8) -0.023(7) -0.001(6) -0.011(5)
C4 0.061(8) 0.063(7) 0.059(8) -0.007(7) 0.005(6) -0.015(6)
C5 0.063(9) 0.110(10) 0.072(9) 0.018(8) 0.019(7) -0.020(7)
C6 0.045(7) 0.110(10) 0.081(9) 0.016(8) -0.002(7) -0.015(6)
C7 0.054(7) 0.062(8) 0.084(10) -0.009(6) 0.010(7) -0.017(6)
C8 0.050(8) 0.092(9) 0.153(14) 0.044(10) 0.020(8) -0.004(7)
C9 0.054(9) 0.103(10) 0.144(13) 0.030(10) 0.016(8) -0.003(7)
C10 0.051(7) 0.046(6) 0.044(7) 0.008(5) -0.002(5) 0.016(5)
C11 0.037(6) 0.082(8) 0.075(8) -0.028(7) -0.007(6) 0.024(6)
C12 0.057(8) 0.074(8) 0.055(8) -0.019(6) -0.005(6) 0.013(6)
C13 0.058(7) 0.050(6) 0.041(7) 0.016(5) -0.004(6) 0.007(5)
C14 0.052(7) 0.079(8) 0.055(8) 0.007(7) 0.017(6) 0.008(6)
C15 0.068(8) 0.086(8) 0.046(7) -0.012(6) -0.011(6) 0.011(7)
C16 0.051(7) 0.044(6) 0.069(8) 0.020(6) -0.009(6) 0.008(5)
C17 0.052(6) 0.046(6) 0.049(7) 0.001(5) -0.013(5) -0.001(5)
C18 0.075(7) 0.035(6) 0.035(6) 0.004(5) -0.006(5) 0.000(5)
C19 0.062(7) 0.027(5) 0.033(6) -0.001(5) -0.003(5) 0.007(5)
C20 0.042(6) 0.023(5) 0.040(6) 0.008(4) 0.000(5) 0.010(4)
C21 0.048(6) 0.032(5) 0.033(6) 0.000(5) -0.006(4) 0.001(4)
C22 0.054(6) 0.030(5) 0.034(6) -0.008(4) -0.009(5) 0.007(4)
C23 0.043(6) 0.050(7) 0.043(7) -0.009(6) -0.005(5) 0.018(5)
N1 0.043(5) 0.040(5) 0.042(5) 0.000(4) -0.010(4) 0.005(4)
N2 0.057(6) 0.055(5) 0.075(7) -0.019(5) 0.009(5) -0.008(5)
N3 0.056(6) 0.048(5) 0.062(6) -0.012(5) 0.003(5) -0.002(4)
N4 0.055(5) 0.037(5) 0.044(5) 0.005(4) -0.007(4) -0.002(4)
N5 0.059(5) 0.052(5) 0.059(6) 0.003(5) 0.003(5) 0.010(4)
N6 0.053(5) 0.036(5) 0.044(5) 0.005(4) -0.019(4) 0.001(4)
O1 0.061(4) 0.030(3) 0.063(5) -0.007(3) -0.013(3) 0.008(3)
O2 0.052(4) 0.042(4) 0.049(4) -0.009(3) -0.018(3) 0.014(3)
O3 0.060(4) 0.051(4) 0.047(5) 0.016(4) -0.010(3) 0.002(3)
O4 0.086(5) 0.036(4) 0.076(5) -0.006(4) -0.043(4) -0.003(4)
O5 0.125(7) 0.102(6) 0.214(10) -0.008(7) -0.001(7) -0.014(5)
O6 0.092(6) 0.105(6) 0.192(9) 0.035(7) -0.017(6) 0.010(5)

loop_
_atom_type_symbol
_atom_type_description
_atom_type_scat_dispersion_real
_atom_type_scat_dispersion_imag
_atom_type_scat_source
C C 0.0033 0.0016 'International Tables Vol C Tables 4.2.6.8 and 6.1.1.4'
H H 0.0000 0.0000 'International Tables Vol C Tables 4.2.6.8 and 6.1.1.4'
N N 0.0061 0.0033 'International Tables Vol C Tables 4.2.6.8 and 6.1.1.4'
O O 0.0106 0.0060 'International Tables Vol C Tables 4.2.6.8 and 6.1.1.4'
Zn Zn 0.2839 1.4301 'International Tables Vol C Tables 4.2.6.8 and 6.1.1.4'

loop_
_geom_angle_atom_site_label_1
_geom_angle_atom_site_label_2
_geom_angle_atom_site_label_3
_geom_angle
_geom_angle_site_symmetry_1
_geom_angle_site_symmetry_3
_geom_angle_publ_flag
O3 Zn1 O1 98.0(3) 4_566 . ?
O3 Zn1 N4 123.6(3) 4_566 . ?
O1 Zn1 N4 106.5(3) . . ?
O3 Zn1 N1 107.7(3) 4_566 . ?
O1 Zn1 N1 115.6(3) . . ?
N4 Zn1 N1 105.9(3) . . ?
N2 C1 N1 117.0(9) . . ?
N2 C1 H1 121.5 . . ?
N1 C1 H1 121.5 . . ?
N3 C2 N1 110.6(9) . . ?
N3 C2 H2 124.7 . . ?
N1 C2 H2 124.7 . . ?
N3 C3 C4 114.4(8) . . ?
N3 C3 H3A 108.6 . . ?
C4 C3 H3A 108.6 . . ?
N3 C3 H3B 108.6 . . ?
C4 C3 H3B 108.6 . . ?
H3A C3 H3B 107.6 . . ?
C5 C4 C9 117.7(12) . . ?
C5 C4 C3 121.8(11) . . ?
C9 C4 C3 120.6(11) . . ?
C4 C5 C6 121.5(11) . . ?
C4 C5 H5 119.3 . . ?
C6 C5 H5 119.3 . . ?
C5 C6 C7 121.7(11) . . ?
C5 C6 H6 119.2 . . ?
C7 C6 H6 119.2 . . ?
C8 C7 C6 116.1(10) . . ?
C8 C7 C7 121.7(14) . 3_657 ?
C6 C7 C7 122.2(13) . 3_657 ?
C7 C8 C9 120.8(12) . . ?
C7 C8 H8 119.6 . . ?
C9 C8 H8 119.6 . . ?
C4 C9 C8 122.0(12) . . ?
C4 C9 H9 119.0 . . ?
C8 C9 H9 119.0 . . ?
C15 C10 C11 116.3(9) . . ?
C15 C10 C10 120.5(12) . 3_665 ?
C11 C10 C10 123.2(12) . 3_665 ?
C10 C11 C12 121.7(9) . . ?
C10 C11 H11 119.1 . . ?
C12 C11 H11 119.1 . . ?
C13 C12 C11 122.5(10) . . ?
C13 C12 H12 118.7 . . ?
C11 C12 H12 118.7 . . ?
C12 C13 C14 116.7(9) . . ?
C12 C13 C16 122.7(10) . . ?
C14 C13 C16 120.4(10) . . ?
C13 C14 C15 121.1(10) . . ?
C13 C14 H14 119.5 . . ?
C15 C14 H14 119.5 . . ?
C10 C15 C14 121.5(10) . . ?
C10 C15 H15 119.3 . . ?
C14 C15 H15 119.3 . . ?
N6 C16 C13 107.5(7) . . ?
N6 C16 H16A 110.2 . . ?
C13 C16 H16A 110.2 . . ?
N6 C16 H16B 110.2 . . ?
C13 C16 H16B 110.2 . . ?
H16A C16 H16B 108.5 . . ?
N4 C17 N6 110.1(8) . . ?
N4 C17 H17 124.9 . . ?
N6 C17 H17 124.9 . . ?
N5 C18 N4 115.0(8) . . ?
N5 C18 H18 122.5 . . ?
N4 C18 H18 122.5 . . ?
O2 C19 O1 125.2(8) . . ?
O2 C19 C20 120.9(8) . . ?
O1 C19 C20 113.8(8) . . ?
C22 C20 C21 120.2(7) 3_756 . ?
C22 C20 C19 118.6(8) 3_756 . ?
C21 C20 C19 120.4(7) . . ?
C20 C21 C22 118.2(7) . . ?
C20 C21 C23 123.0(7) . . ?
C22 C21 C23 118.2(8) . . ?
C20 C22 C21 121.6(8) 3_756 . ?
C20 C22 H22 119.2 3_756 . ?
C21 C22 H22 119.2 . . ?
O4 C23 O3 125.7(9) . . ?
O4 C23 C21 119.7(9) . . ?
O3 C23 C21 114.6(8) . . ?
C1 N1 C2 100.9(8) . . ?
C1 N1 Zn1 126.2(7) . . ?
C2 N1 Zn1 132.8(7) . . ?
C1 N2 N3 101.3(8) . . ?
C2 N3 N2 110.1(8) . . ?
C2 N3 C3 131.3(9) . . ?
N2 N3 C3 118.5(8) . . ?
C17 N4 C18 103.4(8) . . ?
C17 N4 Zn1 135.5(7) . . ?
C18 N4 Zn1 119.7(6) . . ?
C18 N5 N6 102.1(7) . . ?
C17 N6 N5 109.5(7) . . ?
C17 N6 C16 131.3(8) . . ?
N5 N6 C16 119.2(7) . . ?
C19 O1 Zn1 117.1(5) . . ?
C23 O3 Zn1 113.9(6) . 4_565 ?

loop_
_geom_bond_atom_site_label_1
_geom_bond_atom_site_label_2
_geom_bond_distance
_geom_bond_site_symmetry_2
_geom_bond_publ_flag
Zn1 O3 1.931(6) 4_566 ?
Zn1 O1 1.945(6) . ?
Zn1 N4 2.007(7) . ?
Zn1 N1 2.010(8) . ?
C1 N2 1.290(11) . ?
C1 N1 1.346(11) . ?
C1 H1 0.9300 . ?
C2 N3 1.301(10) . ?
C2 N1 1.348(10) . ?
C2 H2 0.9300 . ?
C3 N3 1.479(11) . ?
C3 C4 1.503(14) . ?
C3 H3A 0.9700 . ?
C3 H3B 0.9700 . ?
C4 C5 1.346(14) . ?
C4 C9 1.349(14) . ?
C5 C6 1.380(14) . ?
C5 H5 0.9300 . ?
C6 C7 1.381(13) . ?
C6 H6 0.9300 . ?
C7 C8 1.373(14) . ?
C7 C7 1.48(2) 3_657 ?
C8 C9 1.387(15) . ?
C8 H8 0.9300 . ?
C9 H9 0.9300 . ?
C10 C15 1.370(13) . ?
C10 C11 1.370(12) . ?
C10 C10 1.466(17) 3_665 ?
C11 C12 1.391(12) . ?
C11 H11 0.9300 . ?
C12 C13 1.349(12) . ?
C12 H12 0.9300 . ?
C13 C14 1.375(12) . ?
C13 C16 1.517(12) . ?
C14 C15 1.412(12) . ?
C14 H14 0.9300 . ?
C15 H15 0.9300 . ?
C16 N6 1.469(10) . ?
C16 H16A 0.9700 . ?
C16 H16B 0.9700 . ?
C17 N4 1.326(10) . ?
C17 N6 1.333(10) . ?
C17 H17 0.9300 . ?
C18 N5 1.317(10) . ?
C18 N4 1.351(10) . ?
C18 H18 0.9300 . ?
C19 O2 1.207(9) . ?
C19 O1 1.303(9) . ?
C19 C20 1.526(10) . ?
C20 C22 1.379(10) 3_756 ?
C20 C21 1.389(11) . ?
C21 C22 1.401(10) . ?
C21 C23 1.512(11) . ?
C22 C20 1.379(10) 3_756 ?
C22 H22 0.9300 . ?
C23 O4 1.223(10) . ?
C23 O3 1.270(10) . ?
N2 N3 1.375(9) . ?
N5 N6 1.381(9) . ?
O3 Zn1 1.931(6) 4_565 ?

loop_
_geom_torsion_atom_site_label_1
_geom_torsion_atom_site_label_2
_geom_torsion_atom_site_label_3
_geom_torsion_atom_site_label_4
_geom_torsion
_geom_torsion_site_symmetry_1
_geom_torsion_site_symmetry_2
_geom_torsion_site_symmetry_3
_geom_torsion_site_symmetry_4
_geom_torsion_publ_flag
N3 C3 C4 C5 -32.4(14) . . . . ?
N3 C3 C4 C9 149.2(10) . . . . ?
C9 C4 C5 C6 2.8(18) . . . . ?
C3 C4 C5 C6 -175.6(10) . . . . ?
C4 C5 C6 C7 1.9(19) . . . . ?
C5 C6 C7 C8 -5.0(17) . . . . ?
C5 C6 C7 C7 176.6(12) . . . 3_657 ?
C6 C7 C8 C9 3.5(18) . . . . ?
C7 C7 C8 C9 -178.1(13) 3_657 . . . ?
C5 C4 C9 C8 -4.4(18) . . . . ?
C3 C4 C9 C8 174.1(12) . . . . ?
C7 C8 C9 C4 1(2) . . . . ?
C15 C10 C11 C12 -3.9(15) . . . . ?
C10 C10 C11 C12 175.9(11) 3_665 . . . ?
C10 C11 C12 C13 0.8(16) . . . . ?
C11 C12 C13 C14 2.8(15) . . . . ?
C11 C12 C13 C16 -172.3(9) . . . . ?
C12 C13 C14 C15 -3.2(14) . . . . ?
C16 C13 C14 C15 172.1(9) . . . . ?
C11 C10 C15 C14 3.6(15) . . . . ?
C10 C10 C15 C14 -176.3(10) 3_665 . . . ?
C13 C14 C15 C10 0.0(16) . . . . ?
C12 C13 C16 N6 90.9(10) . . . . ?
C14 C13 C16 N6 -84.1(11) . . . . ?
O2 C19 C20 C22 -139.6(9) . . . 3_756 ?
O1 C19 C20 C22 36.5(11) . . . 3_756 ?
O2 C19 C20 C21 30.1(13) . . . . ?
O1 C19 C20 C21 -153.7(8) . . . . ?
C22 C20 C21 C22 -0.6(14) 3_756 . . . ?
C19 C20 C21 C22 -170.1(8) . . . . ?
C22 C20 C21 C23 -172.0(8) 3_756 . . . ?
C19 C20 C21 C23 18.4(12) . . . . ?
C20 C21 C22 C20 0.6(14) . . . 3_756 ?
C23 C21 C22 C20 172.4(8) . . . 3_756 ?
C20 C21 C23 O4 -135.1(9) . . . . ?
C22 C21 C23 O4 53.5(12) . . . . ?
C20 C21 C23 O3 46.1(12) . . . . ?
C22 C21 C23 O3 -125.4(9) . . . . ?
N2 C1 N1 C2 -1.6(11) . . . . ?
N2 C1 N1 Zn1 179.5(6) . . . . ?
N3 C2 N1 C1 1.5(10) . . . . ?
N3 C2 N1 Zn1 -179.8(6) . . . . ?
O3 Zn1 N1 C1 33.9(8) 4_566 . . . ?
O1 Zn1 N1 C1 142.3(7) . . . . ?
N4 Zn1 N1 C1 -100.1(8) . . . . ?
O3 Zn1 N1 C2 -144.5(7) 4_566 . . . ?
O1 Zn1 N1 C2 -36.1(8) . . . . ?
N4 Zn1 N1 C2 81.5(8) . . . . ?
N1 C1 N2 N3 1.1(11) . . . . ?
N1 C2 N3 N2 -1.0(10) . . . . ?
N1 C2 N3 C3 -176.8(9) . . . . ?
C1 N2 N3 C2 0.0(10) . . . . ?
C1 N2 N3 C3 176.4(8) . . . . ?
C4 C3 N3 C2 103.3(12) . . . . ?
C4 C3 N3 N2 -72.2(11) . . . . ?
N6 C17 N4 C18 -0.4(10) . . . . ?
N6 C17 N4 Zn1 -165.9(6) . . . . ?
N5 C18 N4 C17 0.2(11) . . . . ?
N5 C18 N4 Zn1 168.6(6) . . . . ?
O3 Zn1 N4 C17 -41.8(9) 4_566 . . . ?
O1 Zn1 N4 C17 -153.6(8) . . . . ?
N1 Zn1 N4 C17 82.9(9) . . . . ?
O3 Zn1 N4 C18 154.4(6) 4_566 . . . ?
O1 Zn1 N4 C18 42.6(7) . . . . ?
N1 Zn1 N4 C18 -80.9(7) . . . . ?
N4 C18 N5 N6 0.1(10) . . . . ?
N4 C17 N6 N5 0.4(10) . . . . ?
N4 C17 N6 C16 -179.9(8) . . . . ?
C18 N5 N6 C17 -0.3(9) . . . . ?
C18 N5 N6 C16 180.0(7) . . . . ?
C13 C16 N6 C17 -123.9(10) . . . . ?
C13 C16 N6 N5 55.7(11) . . . . ?
O2 C19 O1 Zn1 11.4(12) . . . . ?
C20 C19 O1 Zn1 -164.5(6) . . . . ?
O3 Zn1 O1 C19 155.4(6) 4_566 . . . ?
N4 Zn1 O1 C19 -76.0(6) . . . . ?
N1 Zn1 O1 C19 41.3(7) . . . . ?
O4 C23 O3 Zn1 14.3(12) . . . 4_565 ?
C21 C23 O3 Zn1 -166.9(5) . . . 4_565 ?
